data_4344806
loop_
_publ_author_name
'Xu, Caixia'
'Zhang, Jianguo'
'Yin, Xin'
'Cheng, Zhenxuan'

_publ_section_title
;
 Structural Diversity and Properties of M(II) Coordination Compounds
 Constructed by 3-Hydrazino-4-amino-1,2,4-triazole Dihydrochloride as
 Starting Material.
;
_journal_issue 1
_journal_name_full 'Inorganic chemistry'
_journal_page_first 322
_journal_paper_doi 10.1021/acs.inorgchem.5b02434
_journal_volume 55
_journal_year 2015
_chemical_formula_sum 'C6 H18 Cl2 Co N18 O4'
_chemical_formula_weight 536.21
_chemical_name_systematic
; 
 ? 
;
_space_group_IT_number 143
_symmetry_cell_setting trigonal
_symmetry_space_group_name_Hall 'P 3'
_symmetry_space_group_name_H-M 'P 3'
_atom_sites_solution_hydrogens geom
_atom_sites_solution_primary direct
_atom_sites_solution_secondary difmap
_audit_creation_method SHELXL-97
_cell_angle_alpha 90.00
_cell_angle_beta 90.00
_cell_angle_gamma 120.00
_cell_formula_units_Z 1
_cell_length_a 9.4129(7)
_cell_length_b 9.4129(7)
_cell_length_c 6.1506(4)
_cell_measurement_temperature 298(2)
_cell_measurement_theta_max 28.14
_cell_measurement_theta_min 2.50
_cell_volume 471.95(6)
_computing_structure_refinement 'SHELXL-97 (Sheldrick, 1997)'
_computing_structure_solution 'SHELXS-97 (Sheldrick, 1990)'
_diffrn_ambient_temperature 298(2)
_diffrn_measured_fraction_theta_full 0.992
_diffrn_measured_fraction_theta_max 0.992
_diffrn_measurement_device_type CCD
_diffrn_radiation_monochromator graphite
_diffrn_radiation_source 'fine-focus sealed tube'
_diffrn_radiation_type MoK\a
_diffrn_radiation_wavelength 0.71073
_diffrn_reflns_av_R_equivalents 0.0257
_diffrn_reflns_av_sigmaI/netI 0.0459
_diffrn_reflns_limit_h_max 12
_diffrn_reflns_limit_h_min -11
_diffrn_reflns_limit_k_max 12
_diffrn_reflns_limit_k_min -11
_diffrn_reflns_limit_l_max 8
_diffrn_reflns_limit_l_min -7
_diffrn_reflns_number 2966
_diffrn_reflns_theta_full 28.14
_diffrn_reflns_theta_max 28.14
_diffrn_reflns_theta_min 2.50
_exptl_absorpt_coefficient_mu 1.256
_exptl_absorpt_correction_T_max 0.7044
_exptl_absorpt_correction_T_min 0.6334
_exptl_absorpt_correction_type multi-scan
_exptl_absorpt_process_details sadabs
_exptl_crystal_colour orange
_exptl_crystal_density_diffrn 1.887
_exptl_crystal_density_method 'not measured'
_exptl_crystal_description block
_exptl_crystal_F_000 273
_exptl_crystal_size_max 0.40
_exptl_crystal_size_mid 0.31
_exptl_crystal_size_min 0.30
_refine_diff_density_max 0.375
_refine_diff_density_min -0.304
_refine_diff_density_rms 0.053
_refine_ls_abs_structure_details 'Flack H D (1983), Acta Cryst. A39, 876-881'
_refine_ls_abs_structure_Flack -0.009(17)
_refine_ls_extinction_method none
_refine_ls_goodness_of_fit_ref 1.061
_refine_ls_hydrogen_treatment mixed
_refine_ls_matrix_type full
_refine_ls_number_parameters 100
_refine_ls_number_reflns 1489
_refine_ls_number_restraints 14
_refine_ls_restrained_S_all 1.080
_refine_ls_R_factor_all 0.0323
_refine_ls_R_factor_gt 0.0284
_refine_ls_shift/su_max 0.000
_refine_ls_shift/su_mean 0.000
_refine_ls_structure_factor_coef Fsqd
_refine_ls_weighting_details 'calc w=1/[\s^2^(Fo^2^)+(0.0220P)^2^+0.0229P] where P=(Fo^2^+2Fc^2^)/3'
_refine_ls_weighting_scheme calc
_refine_ls_wR_factor_gt 0.0629
_refine_ls_wR_factor_ref 0.0656
_reflns_number_gt 1381
_reflns_number_total 1489
_reflns_threshold_expression >2sigma(I)
_cod_data_source_file ic5b02434_si_005.cif
_cod_data_source_block 140615b
_cod_depositor_comments
;
The following automatic conversions were performed:

'_symmetry_cell_setting' value 'Trigonal' changed to 'trigonal'
according to
/usr/data/users/saulius/crontab/automatic-downloads/current/ACS/lib/dictionaries/cif_core.dic
dictionary named 'cif_core.dic' version 2.4.2 from 2011-04-26.

Automatic conversion script
Id: cif_fix_values 4268 2015-11-12 08:31:59Z antanas 
;
_cod_original_sg_symbol_H-M P3
_cod_database_code 4344806

loop_
_symmetry_equiv_pos_as_xyz
'x, y, z'
'-y, x-y, z'
'-x+y, -x, z'

loop_
_atom_site_label
_atom_site_type_symbol
_atom_site_fract_x
_atom_site_fract_y
_atom_site_fract_z
_atom_site_U_iso_or_equiv
_atom_site_adp_type
_atom_site_occupancy
_atom_site_symmetry_multiplicity
_atom_site_calc_flag
_atom_site_refinement_flags
Co1 Co 0.0000 0.0000 0.43461(8) 0.02492(15) Uani 1 3 d S
Cl1 Cl 0.3333 0.6667 0.31977(17) 0.0278(2) Uani 1 3 d SD
Cl2 Cl 0.6667 0.3333 0.02882(19) 0.0331(2) Uani 1 3 d S
N1 N 0.1669(3) -0.0368(3) 0.6064(3) 0.0272(5) Uani 1 1 d .
N2 N 0.1742(3) -0.0984(3) 0.8113(4) 0.0340(5) Uani 1 1 d .
N3 N 0.4165(3) 0.0135(3) 0.6554(4) 0.0276(5) Uani 1 1 d .
N4 N 0.5836(3) 0.0716(3) 0.6152(5) 0.0370(6) Uani 1 1 d D
H4B H 0.604(4) -0.012(3) 0.606(5) 0.044 Uiso 1 1 d D
H4C H 0.645(3) 0.148(3) 0.714(4) 0.044 Uiso 1 1 d D
N5 N 0.3484(3) 0.0943(3) 0.3158(4) 0.0293(5) Uani 1 1 d D
H5 H 0.4346 0.1127 0.2445 0.035 Uiso 1 1 calc RD
N6 N 0.2280(3) 0.1297(3) 0.2325(4) 0.0312(5) Uani 1 1 d D
H6A H 0.2049 0.0961 0.0934 0.037 Uiso 1 1 calc RD
H6B H 0.2668 0.2386 0.2363 0.037 Uiso 1 1 calc RD
O1 O 0.3261(3) 0.5197(2) 0.2406(4) 0.0453(5) Uani 1 1 d D
O2 O 0.3333 0.6667 0.5543(6) 0.0498(10) Uani 1 3 d SD
C1 C 0.3137(3) 0.0290(3) 0.5174(4) 0.0246(5) Uani 1 1 d .
C2 C 0.3245(3) -0.0667(3) 0.8320(5) 0.0331(6) Uani 1 1 d .
H2 H 0.3642 -0.0954 0.9527 0.040 Uiso 1 1 calc R

loop_
_atom_site_aniso_label
_atom_site_aniso_U_11
_atom_site_aniso_U_22
_atom_site_aniso_U_33
_atom_site_aniso_U_23
_atom_site_aniso_U_13
_atom_site_aniso_U_12
Co1 0.02719(19) 0.02719(19) 0.0204(3) 0.000 0.000 0.01359(10)
Cl1 0.0281(3) 0.0281(3) 0.0271(5) 0.000 0.000 0.01407(16)
Cl2 0.0361(4) 0.0361(4) 0.0271(6) 0.000 0.000 0.01806(18)
N1 0.0292(11) 0.0335(11) 0.0200(11) 0.0042(9) 0.0032(8) 0.0165(9)
N2 0.0376(13) 0.0406(13) 0.0275(13) 0.0092(10) 0.0040(10) 0.0223(11)
N3 0.0266(11) 0.0280(11) 0.0270(11) -0.0007(9) -0.0019(8) 0.0128(8)
N4 0.0268(12) 0.0416(14) 0.0437(16) -0.0070(11) -0.0033(10) 0.0179(11)
N5 0.0258(10) 0.0355(12) 0.0260(12) 0.0079(9) 0.0082(9) 0.0147(9)
N6 0.0361(12) 0.0351(12) 0.0238(12) 0.0026(9) 0.0006(9) 0.0190(10)
O1 0.0516(13) 0.0353(11) 0.0545(14) -0.0066(10) -0.0015(11) 0.0257(10)
O2 0.0612(16) 0.0612(16) 0.0271(19) 0.000 0.000 0.0306(8)
C1 0.0252(12) 0.0225(11) 0.0257(12) -0.0030(9) -0.0002(10) 0.0116(10)
C2 0.0407(15) 0.0383(14) 0.0256(14) 0.0027(11) -0.0011(12) 0.0239(13)

loop_
_atom_type_symbol
_atom_type_description
_atom_type_scat_dispersion_real
_atom_type_scat_dispersion_imag
_atom_type_scat_source
C C 0.0033 0.0016 'International Tables Vol C Tables 4.2.6.8 and 6.1.1.4'
H H 0.0000 0.0000 'International Tables Vol C Tables 4.2.6.8 and 6.1.1.4'
N N 0.0061 0.0033 'International Tables Vol C Tables 4.2.6.8 and 6.1.1.4'
O O 0.0106 0.0060 'International Tables Vol C Tables 4.2.6.8 and 6.1.1.4'
Cl Cl 0.1484 0.1585 'International Tables Vol C Tables 4.2.6.8 and 6.1.1.4'
Co Co 0.3494 0.9721 'International Tables Vol C Tables 4.2.6.8 and 6.1.1.4'

loop_
_geom_angle_atom_site_label_1
_geom_angle_atom_site_label_2
_geom_angle_atom_site_label_3
_geom_angle
_geom_angle_site_symmetry_1
_geom_angle_site_symmetry_3
N1 Co1 N1 96.08(8) 2 .
N1 Co1 N1 96.08(8) 2 3
N1 Co1 N1 96.08(8) . 3
N1 Co1 N6 166.45(8) 2 3
N1 Co1 N6 96.18(8) . 3
N1 Co1 N6 76.89(8) 3 3
N1 Co1 N6 76.89(8) 2 2
N1 Co1 N6 166.45(8) . 2
N1 Co1 N6 96.18(8) 3 2
N6 Co1 N6 92.20(8) 3 2
N1 Co1 N6 96.18(8) 2 .
N1 Co1 N6 76.89(8) . .
N1 Co1 N6 166.45(8) 3 .
N6 Co1 N6 92.20(8) 3 .
N6 Co1 N6 92.20(8) 2 .
O1 Cl1 O1 109.11(10) 3_565 2_665
O1 Cl1 O1 109.11(10) 3_565 .
O1 Cl1 O1 109.11(10) 2_665 .
O1 Cl1 O2 109.83(10) 3_565 .
O1 Cl1 O2 109.83(10) 2_665 .
O1 Cl1 O2 109.83(10) . .
C1 N1 N2 108.1(2) . .
C1 N1 Co1 114.59(17) . .
N2 N1 Co1 136.76(16) . .
C2 N2 N1 105.4(2) . .
C1 N3 C2 105.7(2) . .
C1 N3 N4 124.8(2) . .
C2 N3 N4 129.5(2) . .
N3 N4 H4B 111(2) . .
N3 N4 H4C 110(2) . .
H4B N4 H4C 114(3) . .
C1 N5 N6 113.33(19) . .
C1 N5 H5 123.3 . .
N6 N5 H5 123.3 . .
N5 N6 Co1 109.27(15) . .
N5 N6 H6A 109.8 . .
Co1 N6 H6A 109.8 . .
N5 N6 H6B 109.8 . .
Co1 N6 H6B 109.8 . .
H6A N6 H6B 108.3 . .
N1 C1 N3 109.2(2) . .
N1 C1 N5 123.7(2) . .
N3 C1 N5 127.1(2) . .
N2 C2 N3 111.6(2) . .
N2 C2 H2 124.2 . .
N3 C2 H2 124.2 . .

loop_
_geom_bond_atom_site_label_1
_geom_bond_atom_site_label_2
_geom_bond_distance
_geom_bond_site_symmetry_2
Co1 N1 2.062(2) 2
Co1 N1 2.062(2) .
Co1 N1 2.062(2) 3
Co1 N6 2.241(2) 3
Co1 N6 2.241(2) 2
Co1 N6 2.241(2) .
Cl1 O1 1.4357(19) 3_565
Cl1 O1 1.4357(19) 2_665
Cl1 O1 1.4357(19) .
Cl1 O2 1.442(4) .
N1 C1 1.318(3) .
N1 N2 1.403(3) .
N2 C2 1.298(3) .
N3 C1 1.349(3) .
N3 C2 1.359(3) .
N3 N4 1.405(3) .
N4 H4B 0.894(8) .
N4 H4C 0.897(8) .
N5 C1 1.350(3) .
N5 N6 1.428(3) .
N5 H5 0.8600 .
N6 H6A 0.9000 .
N6 H6B 0.9000 .
C2 H2 0.9300 .

loop_
_geom_hbond_atom_site_label_D
_geom_hbond_atom_site_label_H
_geom_hbond_atom_site_label_A
_geom_hbond_distance_DH
_geom_hbond_distance_HA
_geom_hbond_distance_DA
_geom_hbond_angle_DHA
_geom_hbond_site_symmetry_A
N4 H4B N2 0.894(8) 2.66(2) 3.431(4) 145(3) 3_655
N4 H4C Cl2 0.897(8) 2.548(18) 3.351(3) 149(3) 1_556
N5 H5 Cl2 0.86 2.51 3.227(2) 141.1 .
N6 H6A N2 0.90 2.43 3.239(4) 149.2 1_554
N6 H6B O1 0.90 2.42 3.308(3) 170.9 .

loop_
_geom_torsion_atom_site_label_1
_geom_torsion_atom_site_label_2
_geom_torsion_atom_site_label_3
_geom_torsion_atom_site_label_4
_geom_torsion
_geom_torsion_site_symmetry_1
N1 Co1 N1 C1 -95.2(2) 2
N1 Co1 N1 C1 167.96(19) 3
N6 Co1 N1 C1 90.55(18) 3
N6 Co1 N1 C1 -37.3(5) 2
N6 Co1 N1 C1 -0.28(18) .
N1 Co1 N1 N2 75.2(2) 2
N1 Co1 N1 N2 -21.6(3) 3
N6 Co1 N1 N2 -99.0(3) 3
N6 Co1 N1 N2 133.1(3) 2
N6 Co1 N1 N2 170.2(3) .
C1 N1 N2 C2 -0.4(3) .
Co1 N1 N2 C2 -171.3(2) .
C1 N5 N6 Co1 -15.2(3) .
N1 Co1 N6 N5 103.19(16) 2
N1 Co1 N6 N5 8.36(17) .
N1 Co1 N6 N5 -51.5(5) 3
N6 Co1 N6 N5 -87.5(2) 3
N6 Co1 N6 N5 -179.76(16) 2
N2 N1 C1 N3 -0.2(3) .
Co1 N1 C1 N3 172.97(15) .
N2 N1 C1 N5 177.4(2) .
Co1 N1 C1 N5 -9.5(3) .
C2 N3 C1 N1 0.7(3) .
N4 N3 C1 N1 -179.2(2) .
C2 N3 C1 N5 -176.8(3) .
N4 N3 C1 N5 3.4(4) .
N6 N5 C1 N1 17.4(4) .
N6 N5 C1 N3 -165.5(2) .
N1 N2 C2 N3 0.8(3) .
C1 N3 C2 N2 -1.0(3) .
N4 N3 C2 N2 178.9(2) .
